data_7134216
loop_
_publ_author_name
'Ordyszewska, Anna'
'Czaplewski, Antoni'
'Wojnowski, Tomasz'
'Anusiewicz, Iwona'
'Chojnacki, Jaros\/law'
'Grubba, Rafa\/l'

_publ_section_title
;
 Side-on phosphinoboryl platinum(II) complexes
;
_journal_name_full 'Chemical Communications'
_journal_paper_doi 10.1039/D4CC06268J
_journal_year 2025
_chemical_formula_moiety 'C33 H65 B Br N O2 P2 Pt, C6 D6'
_chemical_formula_sum 'C39 H65 B Br D6 N O2 P2 Pt'
_chemical_formula_weight 939.75
_space_group_crystal_system monoclinic
_space_group_IT_number 15
_space_group_name_Hall '-C 2yc'
_space_group_name_H-M_alt 'C 1 2/c 1'
_atom_sites_solution_hydrogens geom
_atom_sites_solution_primary dual
_atom_sites_solution_secondary difmap
_audit_creation_date 2025-01-27
_audit_creation_method
;
Olex2 1.2
(compiled 2018.05.29 svn.r3508 for OlexSys, GUI svn.r5506)
;
_audit_update_record
;
2025-01-29 deposited with the CCDC.	2025-02-02 downloaded from the CCDC.
;
_cell_angle_alpha 90
_cell_angle_beta 112.278(3)
_cell_angle_gamma 90
_cell_formula_units_Z 8
_cell_length_a 39.0652(15)
_cell_length_b 10.9573(3)
_cell_length_c 21.2389(10)
_cell_measurement_reflns_used 10948
_cell_measurement_temperature 220(2)
_cell_measurement_theta_max 29.69
_cell_measurement_theta_min 2.10
_cell_volume 8412.7(6)
_computing_cell_refinement 'X-Area Recipe 1.34.0.0 (STOE, 2019)'
_computing_data_collection 'X-Area WinXpose 2.0.22.0 (STOE, 2016)'
_computing_data_reduction 'X-Area Integrate 1.77.0.0 (STOE, 2019) X-Area X-Red32 1.65.0.0 (STOE, 2018)'
_computing_molecular_graphics 'Olex2 (Dolomanov et al., 2009)'
_computing_publication_material 'Olex2 (Dolomanov et al., 2009)'
_computing_structure_refinement 'ShelXL (Sheldrick, 2015)'
_computing_structure_solution 'ShelXT (Sheldrick, 2015)'
_diffrn_ambient_temperature 220.0
_diffrn_detector_area_resol_mean 6.67
_diffrn_measured_fraction_theta_full 0.999
_diffrn_measured_fraction_theta_max 0.990
_diffrn_measurement_device_type 'STOE IPDS 2T'
_diffrn_measurement_method 'rotation method, \w scans'
_diffrn_radiation_type MoK\a
_diffrn_radiation_wavelength 0.71073
_diffrn_reflns_av_R_equivalents 0.0255
_diffrn_reflns_av_unetI/netI 0.0156
_diffrn_reflns_Laue_measured_fraction_full 0.999
_diffrn_reflns_Laue_measured_fraction_max 0.990
_diffrn_reflns_limit_h_max 53
_diffrn_reflns_limit_h_min -53
_diffrn_reflns_limit_k_max 15
_diffrn_reflns_limit_k_min -15
_diffrn_reflns_limit_l_max 29
_diffrn_reflns_limit_l_min -29
_diffrn_reflns_number 55484
_diffrn_reflns_point_group_measured_fraction_full 0.999
_diffrn_reflns_point_group_measured_fraction_max 0.990
_diffrn_reflns_theta_full 25.242
_diffrn_reflns_theta_max 29.276
_diffrn_reflns_theta_min 1.942
_exptl_absorpt_coefficient_mu 4.394
_exptl_absorpt_correction_T_max 0.7030
_exptl_absorpt_correction_T_min 0.3862
_exptl_absorpt_correction_type integration
_exptl_absorpt_process_details
'STOE X-Red32, absorption correction by Gaussian integration, analogous to P. Coppens, "The Evaluation of Absorption and Extinction in Single-Crystal Structure Analysis", published in F. R. Ahmed (Editor), "Crystallographic Computing", Munksgaard, Copenhagen (1970), 255 - 270'
_exptl_crystal_colour colorless
_exptl_crystal_density_diffrn 1.484
_exptl_crystal_density_method 'not measured'
_exptl_crystal_description plate
_exptl_crystal_F_000 3808
_exptl_crystal_size_max 0.27
_exptl_crystal_size_mid 0.12
_exptl_crystal_size_min 0.08
_refine_diff_density_max 0.962
_refine_diff_density_min -0.782
_refine_diff_density_rms 0.094
_refine_ls_extinction_method none
_refine_ls_goodness_of_fit_ref 1.086
_refine_ls_hydrogen_treatment constr
_refine_ls_matrix_type full
_refine_ls_number_parameters 434
_refine_ls_number_reflns 11353
_refine_ls_number_restraints 0
_refine_ls_restrained_S_all 1.086
_refine_ls_R_factor_all 0.0328
_refine_ls_R_factor_gt 0.0256
_refine_ls_shift/su_max 0.010
_refine_ls_shift/su_mean 0.000
_refine_ls_structure_factor_coef Fsqd
_refine_ls_weighting_details 'w=1/[\s^2^(Fo^2^)+(0.0204P)^2^+34.8968P] where P=(Fo^2^+2Fc^2^)/3'
_refine_ls_weighting_scheme calc
_refine_ls_wR_factor_gt 0.0563
_refine_ls_wR_factor_ref 0.0601
_reflns_Friedel_coverage 0.000
_reflns_number_gt 10041
_reflns_number_total 11353
_reflns_threshold_expression 'I > 2\s(I)'
_cod_data_source_file d4cc06268j2.cif
_cod_data_source_block 2a-CO2
_cod_original_formula_sum 'C39 H65 D6 B Br N O2 P2 Pt'
_cod_database_code 7134216
_shelx_shelxl_version_number 2018/3
_shelx_space_group_comment
;
The symmetry employed for this shelxl refinement is uniquely defined
by the following loop, which should always be used as a source of
symmetry information in preference to the above space-group names.
They are only intended as comments.
;
_shelx_estimated_absorpt_t_max 0.720
_shelx_estimated_absorpt_t_min 0.383
_olex2_refinement_description
;
1. Fixed Uiso
 At 1.2 times of:
  All C(H) groups, All C(H,H) groups
 At 1.5 times of:
  All C(H,H,H) groups
2.a Ternary CH refined with riding coordinates:
 C27(H27), C15(H15), C21(H21), C9(H9), C12(H12)
2.b Secondary CH2 refined with riding coordinates:
 C26(H26A,H26B), C28(H28A,H28B), C32(H32A,H32B), C20(H20A,H20B), C22(H22A,
 H22B), C16(H16A,H16B), C25(H25A,H25B), C29(H29A,H29B), C31(H31A,H31B),
 C19(H19A,H19B), C23(H23A,H23B), C30(H30A,H30B), C24(H24A,H24B), C18(H18A,H18B),
  C17(H17A,H17B)
2.c Aromatic/amide H refined with riding coordinates:
 C36(D36), C38(D38), C39(D39), C35(D35), C34(D34), C37(D37)
2.d Idealised Me refined as rotating group:
 C8(H8A,H8B,H8C), C4(H4A,H4B,H4C), C13(H13A,H13B,H13C), C11(H11A,H11B,H11C),
 C7(H7A,H7B,H7C), C14(H14A,H14B,H14C), C6(H6A,H6B,H6C), C10(H10A,H10B,H10C),
 C2(H2A,H2B,H2C), C3(H3A,H3B,H3C)
;
_olex2_submission_special_instructions 'No special instructions were received'

loop_
_space_group_symop_operation_xyz
'x, y, z'
'-x, y, -z+1/2'
'x+1/2, y+1/2, z'
'-x+1/2, y+1/2, -z+1/2'
'-x, -y, -z'
'x, -y, z-1/2'
'-x+1/2, -y+1/2, -z'
'x+1/2, -y+1/2, z-1/2'

loop_
_atom_site_label
_atom_site_type_symbol
_atom_site_fract_x
_atom_site_fract_y
_atom_site_fract_z
_atom_site_U_iso_or_equiv
_atom_site_adp_type
_atom_site_occupancy
_atom_site_site_symmetry_order
_atom_site_calc_flag
_atom_site_refinement_flags_posn
_atom_site_refinement_flags_adp
_atom_site_refinement_flags_occupancy
_atom_site_disorder_assembly
_atom_site_disorder_group
Pt1 Pt 0.65427(2) 0.62792(2) 0.51001(2) 0.02033(3) Uani 1 1 d . . . . .
Br1 Br 0.65959(2) 0.84987(3) 0.46897(2) 0.03206(6) Uani 1 1 d . . . . .
P1 P 0.69914(2) 0.64463(6) 0.61651(3) 0.02239(13) Uani 1 1 d . . . . .
P2 P 0.59689(2) 0.60203(6) 0.42054(3) 0.02270(13) Uani 1 1 d . . . . .
O2 O 0.67074(6) 0.42068(18) 0.61074(10) 0.0301(4) Uani 1 1 d . . . . .
O1 O 0.71155(6) 0.4632(2) 0.71375(11) 0.0380(5) Uani 1 1 d . . . . .
N1 N 0.66417(7) 0.3434(2) 0.50275(13) 0.0312(5) Uani 1 1 d . . . . .
C27 C 0.59997(7) 0.5736(3) 0.33600(13) 0.0258(5) Uani 1 1 d . . . . .
H27 H 0.604444 0.484909 0.334698 0.031 Uiso 1 1 calc R . . . .
C1 C 0.74872(8) 0.6536(3) 0.62611(16) 0.0338(6) Uani 1 1 d . . . . .
C15 C 0.57224(7) 0.4665(3) 0.43498(14) 0.0269(5) Uani 1 1 d . . . . .
H15 H 0.591271 0.401659 0.450476 0.032 Uiso 1 1 calc R . . . .
C5 C 0.68641(9) 0.7492(3) 0.67437(14) 0.0300(6) Uani 1 1 d . . . . .
C26 C 0.57236(8) 0.8014(3) 0.47918(15) 0.0314(6) Uani 1 1 d . . . . .
H26A H 0.560387 0.751548 0.503268 0.038 Uiso 1 1 calc R . . . .
H26B H 0.598734 0.807454 0.507762 0.038 Uiso 1 1 calc R . . . .
C33 C 0.69515(8) 0.4933(3) 0.65557(14) 0.0271(5) Uani 1 1 d . . . . .
C21 C 0.56755(7) 0.7405(3) 0.41106(14) 0.0268(5) Uani 1 1 d . . . . .
H21 H 0.577106 0.800682 0.387001 0.032 Uiso 1 1 calc R . . . .
C28 C 0.56624(8) 0.6009(3) 0.27088(14) 0.0351(7) Uani 1 1 d . . . . .
H28A H 0.544205 0.562460 0.273665 0.042 Uiso 1 1 calc R . . . .
H28B H 0.562016 0.689199 0.266353 0.042 Uiso 1 1 calc R . . . .
B1 B 0.66175(8) 0.4481(3) 0.53933(16) 0.0254(6) Uani 1 1 d . . . . .
C32 C 0.63412(8) 0.6359(3) 0.33086(15) 0.0337(6) Uani 1 1 d . . . . .
H32A H 0.630576 0.724535 0.328561 0.040 Uiso 1 1 calc R . . . .
H32B H 0.655972 0.617234 0.371655 0.040 Uiso 1 1 calc R . . . .
C9 C 0.66408(9) 0.3519(3) 0.43367(17) 0.0389(7) Uani 1 1 d . . . . .
H9 H 0.656634 0.436304 0.417624 0.047 Uiso 1 1 calc R . . . .
C20 C 0.55976(9) 0.4857(3) 0.49471(15) 0.0319(6) Uani 1 1 d . . . . .
H20A H 0.580788 0.514488 0.534425 0.038 Uiso 1 1 calc R . . . .
H20B H 0.540563 0.548852 0.482549 0.038 Uiso 1 1 calc R . . . .
C22 C 0.52593(8) 0.7302(3) 0.36784(16) 0.0337(6) Uani 1 1 d . . . . .
H22A H 0.522353 0.690252 0.324521 0.040 Uiso 1 1 calc R . . . .
H22B H 0.513968 0.680077 0.391829 0.040 Uiso 1 1 calc R . . . .
C8 C 0.64784(10) 0.7085(3) 0.66888(19) 0.0435(8) Uani 1 1 d . . . . .
H8A H 0.630792 0.713408 0.621819 0.065 Uiso 1 1 calc GR . . . .
H8B H 0.639336 0.761354 0.696616 0.065 Uiso 1 1 calc GR . . . .
H8C H 0.648990 0.625031 0.684748 0.065 Uiso 1 1 calc GR . . . .
C16 C 0.54084(9) 0.4113(3) 0.37373(15) 0.0368(7) Uani 1 1 d . . . . .
H16A H 0.520273 0.469352 0.356853 0.044 Uiso 1 1 calc R . . . .
H16B H 0.549663 0.395397 0.337028 0.044 Uiso 1 1 calc R . . . .
C4 C 0.75620(10) 0.7786(4) 0.6022(2) 0.0569(11) Uani 1 1 d . . . . .
H4A H 0.736760 0.798010 0.558762 0.085 Uiso 1 1 calc GR . . . .
H4B H 0.779849 0.777197 0.597079 0.085 Uiso 1 1 calc GR . . . .
H4C H 0.756746 0.839988 0.635437 0.085 Uiso 1 1 calc GR . . . .
C25 C 0.55521(10) 0.9283(3) 0.46647(18) 0.0429(8) Uani 1 1 d . . . . .
H25A H 0.568570 0.979476 0.445541 0.051 Uiso 1 1 calc R . . . .
H25B H 0.557879 0.965350 0.510078 0.051 Uiso 1 1 calc R . . . .
C29 C 0.57257(10) 0.5522(4) 0.20868(16) 0.0442(8) Uani 1 1 d . . . . .
H29A H 0.575689 0.463452 0.212454 0.053 Uiso 1 1 calc R . . . .
H29B H 0.550815 0.569980 0.167549 0.053 Uiso 1 1 calc R . . . .
C12 C 0.67129(9) 0.2181(3) 0.53288(18) 0.0399(7) Uani 1 1 d . . . . .
H12 H 0.672164 0.163223 0.496472 0.048 Uiso 1 1 calc R . . . .
C31 C 0.64050(9) 0.5921(4) 0.26760(17) 0.0432(8) Uani 1 1 d . . . . .
H31A H 0.661387 0.637116 0.264076 0.052 Uiso 1 1 calc R . . . .
H31B H 0.647102 0.505389 0.272859 0.052 Uiso 1 1 calc R . . . .
C19 C 0.54465(10) 0.3687(3) 0.51310(18) 0.0426(7) Uani 1 1 d . . . . .
H19A H 0.564806 0.309415 0.531460 0.051 Uiso 1 1 calc R . . . .
H19B H 0.535090 0.386299 0.548632 0.051 Uiso 1 1 calc R . . . .
C13 C 0.70825(10) 0.2034(3) 0.5921(2) 0.0485(9) Uani 1 1 d . . . . .
H13A H 0.727500 0.243096 0.581237 0.073 Uiso 1 1 calc GR . . . .
H13B H 0.713963 0.117256 0.600374 0.073 Uiso 1 1 calc GR . . . .
H13C H 0.706833 0.240354 0.632575 0.073 Uiso 1 1 calc GR . . . .
C11 C 0.70232(11) 0.3315(4) 0.4321(2) 0.0546(10) Uani 1 1 d . . . . .
H11A H 0.719784 0.387726 0.463270 0.082 Uiso 1 1 calc GR . . . .
H11B H 0.701381 0.345351 0.386381 0.082 Uiso 1 1 calc GR . . . .
H11C H 0.710159 0.248272 0.445706 0.082 Uiso 1 1 calc GR . . . .
C23 C 0.50818(9) 0.8569(3) 0.35426(18) 0.0428(8) Uani 1 1 d . . . . .
H23A H 0.518793 0.904408 0.326981 0.051 Uiso 1 1 calc R . . . .
H23B H 0.481570 0.848599 0.327987 0.051 Uiso 1 1 calc R . . . .
C30 C 0.60672(10) 0.6097(4) 0.20233(17) 0.0460(8) Uani 1 1 d . . . . .
H30A H 0.611187 0.572078 0.164278 0.055 Uiso 1 1 calc R . . . .
H30B H 0.602411 0.697084 0.192763 0.055 Uiso 1 1 calc R . . . .
C7 C 0.68441(13) 0.8815(3) 0.6500(2) 0.0512(10) Uani 1 1 d . . . . .
H7A H 0.708825 0.908228 0.654074 0.077 Uiso 1 1 calc GR . . . .
H7B H 0.675571 0.933258 0.677705 0.077 Uiso 1 1 calc GR . . . .
H7C H 0.667551 0.886756 0.602829 0.077 Uiso 1 1 calc GR . . . .
C14 C 0.63906(11) 0.1733(3) 0.5512(3) 0.0573(11) Uani 1 1 d . . . . .
H14A H 0.637621 0.222361 0.588118 0.086 Uiso 1 1 calc GR . . . .
H14B H 0.643022 0.088555 0.565194 0.086 Uiso 1 1 calc GR . . . .
H14C H 0.616130 0.180812 0.511775 0.086 Uiso 1 1 calc GR . . . .
C6 C 0.71277(12) 0.7432(4) 0.74912(17) 0.0509(9) Uani 1 1 d . . . . .
H6A H 0.715794 0.658938 0.764215 0.076 Uiso 1 1 calc GR . . . .
H6B H 0.702601 0.790282 0.776612 0.076 Uiso 1 1 calc GR . . . .
H6C H 0.736622 0.776630 0.753862 0.076 Uiso 1 1 calc GR . . . .
C10 C 0.63626(11) 0.2663(4) 0.3828(2) 0.0536(10) Uani 1 1 d . . . . .
H10A H 0.644099 0.182359 0.394135 0.080 Uiso 1 1 calc GR . . . .
H10B H 0.634995 0.284326 0.337241 0.080 Uiso 1 1 calc GR . . . .
H10C H 0.612057 0.277740 0.384702 0.080 Uiso 1 1 calc GR . . . .
C24 C 0.51421(10) 0.9250(4) 0.4201(2) 0.0493(9) Uani 1 1 d . . . . .
H24A H 0.500189 0.884727 0.443889 0.059 Uiso 1 1 calc R . . . .
H24B H 0.504925 1.008595 0.409442 0.059 Uiso 1 1 calc R . . . .
C18 C 0.51416(11) 0.3135(4) 0.4524(2) 0.0526(10) Uani 1 1 d . . . . .
H18A H 0.492710 0.368145 0.437217 0.063 Uiso 1 1 calc R . . . .
H18B H 0.506476 0.235444 0.465405 0.063 Uiso 1 1 calc R . . . .
C17 C 0.52749(11) 0.2929(4) 0.3940(2) 0.0501(9) Uani 1 1 d . . . . .
H17A H 0.547710 0.233332 0.408158 0.060 Uiso 1 1 calc R . . . .
H17B H 0.507188 0.259360 0.354663 0.060 Uiso 1 1 calc R . . . .
C2 C 0.75226(11) 0.5569(4) 0.5771(3) 0.0620(12) Uani 1 1 d . . . . .
H2A H 0.747821 0.476765 0.591866 0.093 Uiso 1 1 calc GR . . . .
H2B H 0.776968 0.559683 0.576537 0.093 Uiso 1 1 calc GR . . . .
H2C H 0.734238 0.572813 0.531676 0.093 Uiso 1 1 calc GR . . . .
C3 C 0.77699(9) 0.6289(5) 0.6977(2) 0.0613(12) Uani 1 1 d . . . . .
H3A H 0.776592 0.695372 0.727611 0.092 Uiso 1 1 calc GR . . . .
H3B H 0.801484 0.622460 0.696466 0.092 Uiso 1 1 calc GR . . . .
H3C H 0.770842 0.553119 0.714629 0.092 Uiso 1 1 calc GR . . . .
C36 C 0.59112(14) 0.0325(5) 0.1735(3) 0.0760(15) Uani 1 1 d . . . . .
D36 D 0.595450 0.024111 0.133132 0.091 Uiso 1 1 calc R . . . .
C38 C 0.6042(2) -0.0211(5) 0.2885(3) 0.104(3) Uani 1 1 d . . . . .
D38 D 0.618138 -0.065322 0.327785 0.125 Uiso 1 1 calc R . . . .
C39 C 0.5774(2) 0.0564(6) 0.2894(3) 0.094(2) Uani 1 1 d . . . . .
D39 D 0.572299 0.062814 0.329104 0.112 Uiso 1 1 calc R . . . .
C35 C 0.56504(14) 0.1119(6) 0.1770(3) 0.090(2) Uani 1 1 d . . . . .
D35 D 0.551562 0.159372 0.138715 0.108 Uiso 1 1 calc R . . . .
C34 C 0.55817(16) 0.1238(6) 0.2352(4) 0.0939(19) Uani 1 1 d . . . . .
D34 D 0.540101 0.178848 0.237081 0.113 Uiso 1 1 calc R . . . .
C37 C 0.61093(16) -0.0351(5) 0.2300(3) 0.0846(17) Uani 1 1 d . . . . .
D37 D 0.628982 -0.090635 0.228584 0.102 Uiso 1 1 calc R . . . .

loop_
_atom_site_aniso_label
_atom_site_aniso_U_11
_atom_site_aniso_U_22
_atom_site_aniso_U_33
_atom_site_aniso_U_23
_atom_site_aniso_U_13
_atom_site_aniso_U_12
Pt1 0.01803(4) 0.02269(5) 0.01830(5) 0.00056(3) 0.00465(3) -0.00065(4)
Br1 0.03334(14) 0.02923(14) 0.02858(13) 0.00570(10) 0.00605(11) -0.00408(11)
P1 0.0200(3) 0.0241(3) 0.0200(3) 0.0024(2) 0.0040(2) -0.0029(2)
P2 0.0189(3) 0.0294(3) 0.0189(3) -0.0007(2) 0.0062(2) -0.0011(2)
O2 0.0341(10) 0.0248(9) 0.0300(10) 0.0019(8) 0.0108(8) -0.0041(8)
O1 0.0444(13) 0.0360(11) 0.0270(10) 0.0116(9) 0.0060(9) 0.0008(10)
N1 0.0291(12) 0.0278(12) 0.0303(12) -0.0020(9) 0.0042(10) 0.0035(9)
C27 0.0215(12) 0.0360(14) 0.0188(11) -0.0020(10) 0.0063(9) -0.0007(10)
C1 0.0182(12) 0.0430(17) 0.0345(15) 0.0060(12) 0.0037(11) -0.0047(11)
C15 0.0231(12) 0.0314(14) 0.0255(13) -0.0038(10) 0.0085(10) -0.0052(10)
C5 0.0375(15) 0.0277(13) 0.0213(12) -0.0013(10) 0.0074(11) -0.0001(11)
C26 0.0287(14) 0.0371(15) 0.0266(14) -0.0021(11) 0.0083(11) 0.0049(12)
C33 0.0271(13) 0.0260(13) 0.0285(13) 0.0026(10) 0.0109(11) -0.0006(10)
C21 0.0187(11) 0.0341(14) 0.0251(13) 0.0019(11) 0.0055(10) 0.0021(10)
C28 0.0276(13) 0.0546(19) 0.0205(13) 0.0019(12) 0.0060(11) 0.0004(13)
B1 0.0216(13) 0.0225(13) 0.0305(15) 0.0019(11) 0.0082(11) -0.0011(11)
C32 0.0307(14) 0.0472(18) 0.0256(13) -0.0048(12) 0.0133(11) -0.0078(13)
C9 0.0394(16) 0.0377(17) 0.0341(16) -0.0089(13) 0.0077(13) 0.0084(13)
C20 0.0357(15) 0.0355(15) 0.0266(14) -0.0011(11) 0.0142(12) -0.0046(12)
C22 0.0198(12) 0.0422(17) 0.0332(15) -0.0032(13) 0.0035(11) 0.0024(12)
C8 0.0427(18) 0.0440(18) 0.049(2) -0.0063(15) 0.0231(16) 0.0023(15)
C16 0.0319(15) 0.0482(18) 0.0287(14) -0.0089(13) 0.0097(12) -0.0155(13)
C4 0.0321(17) 0.062(2) 0.074(3) 0.025(2) 0.0177(18) -0.0105(17)
C25 0.0463(19) 0.0398(18) 0.0391(18) -0.0034(14) 0.0124(15) 0.0087(15)
C29 0.0393(17) 0.069(2) 0.0218(14) -0.0034(15) 0.0085(13) -0.0013(16)
C12 0.0393(17) 0.0247(14) 0.0475(19) -0.0015(13) 0.0074(14) 0.0044(13)
C31 0.0357(16) 0.065(2) 0.0359(17) -0.0080(16) 0.0210(14) -0.0048(16)
C19 0.0470(19) 0.0453(19) 0.0400(17) 0.0032(15) 0.0218(15) -0.0086(15)
C13 0.0409(18) 0.0354(17) 0.060(2) 0.0087(16) 0.0089(17) 0.0105(15)
C11 0.049(2) 0.068(3) 0.048(2) -0.0109(19) 0.0185(17) 0.0110(19)
C23 0.0291(15) 0.050(2) 0.0412(18) 0.0058(15) 0.0047(13) 0.0119(14)
C30 0.052(2) 0.061(2) 0.0304(16) -0.0016(15) 0.0223(15) -0.0001(18)
C7 0.088(3) 0.0266(15) 0.0438(19) -0.0010(14) 0.030(2) 0.0024(17)
C14 0.046(2) 0.0284(16) 0.089(3) 0.0079(18) 0.017(2) -0.0063(15)
C6 0.062(2) 0.054(2) 0.0253(16) -0.0061(15) 0.0039(15) 0.0037(18)
C10 0.053(2) 0.050(2) 0.044(2) -0.0187(17) 0.0035(17) 0.0083(17)
C24 0.0432(19) 0.046(2) 0.055(2) 0.0017(17) 0.0143(17) 0.0164(16)
C18 0.052(2) 0.058(2) 0.056(2) -0.0064(18) 0.0296(19) -0.0256(19)
C17 0.051(2) 0.052(2) 0.049(2) -0.0151(17) 0.0223(17) -0.0289(18)
C2 0.0345(18) 0.075(3) 0.088(3) -0.022(2) 0.035(2) -0.0096(19)
C3 0.0236(15) 0.099(4) 0.048(2) 0.025(2) -0.0019(14) 0.0001(19)
C36 0.057(3) 0.098(4) 0.062(3) 0.012(3) 0.010(2) -0.026(3)
C38 0.143(6) 0.056(3) 0.062(3) 0.021(3) -0.019(4) -0.033(4)
C39 0.119(5) 0.088(4) 0.061(3) -0.010(3) 0.021(3) -0.050(4)
C35 0.046(3) 0.113(5) 0.077(4) 0.032(3) -0.016(2) -0.009(3)
C34 0.061(3) 0.112(5) 0.091(4) -0.006(4) 0.009(3) -0.010(3)
C37 0.081(4) 0.060(3) 0.086(4) 0.007(3) 0.000(3) -0.002(3)

loop_
_atom_type_symbol
_atom_type_description
_atom_type_scat_dispersion_real
_atom_type_scat_dispersion_imag
_atom_type_scat_source
C C 0.0033 0.0016 'International Tables Vol C Tables 4.2.6.8 and 6.1.1.4'
H H 0.0000 0.0000 'International Tables Vol C Tables 4.2.6.8 and 6.1.1.4'
B B 0.0013 0.0007 'International Tables Vol C Tables 4.2.6.8 and 6.1.1.4'
Br Br -0.2901 2.4595 'International Tables Vol C Tables 4.2.6.8 and 6.1.1.4'
D D 0.0000 0.0000 'International Tables Vol C Tables 4.2.6.8 and 6.1.1.4'
N N 0.0061 0.0033 'International Tables Vol C Tables 4.2.6.8 and 6.1.1.4'
O O 0.0106 0.0060 'International Tables Vol C Tables 4.2.6.8 and 6.1.1.4'
P P 0.1023 0.0942 'International Tables Vol C Tables 4.2.6.8 and 6.1.1.4'
Pt Pt -1.7033 8.3905 'International Tables Vol C Tables 4.2.6.8 and 6.1.1.4'

loop_
_geom_angle_atom_site_label_1
_geom_angle_atom_site_label_2
_geom_angle_atom_site_label_3
_geom_angle
_geom_angle_site_symmetry_1
_geom_angle_site_symmetry_3
_geom_angle_publ_flag
P1 Pt1 Br1 97.311(18) . . ?
P1 Pt1 P2 162.23(2) . . ?
P2 Pt1 Br1 90.849(19) . . ?
B1 Pt1 Br1 166.41(9) . . ?
B1 Pt1 P1 78.99(9) . . ?
B1 Pt1 P2 96.44(9) . . ?
C1 P1 Pt1 119.08(10) . . ?
C1 P1 C5 114.57(14) . . ?
C1 P1 C33 104.65(13) . . ?
C5 P1 Pt1 113.73(9) . . ?
C5 P1 C33 99.32(13) . . ?
C33 P1 Pt1 101.81(9) . . ?
C27 P2 Pt1 114.13(8) . . ?
C15 P2 Pt1 111.07(9) . . ?
C15 P2 C27 104.57(13) . . ?
C15 P2 C21 109.40(13) . . ?
C21 P2 Pt1 110.41(9) . . ?
C21 P2 C27 106.99(13) . . ?
C33 O2 B1 116.7(2) . . ?
B1 N1 C9 121.6(3) . . ?
B1 N1 C12 123.5(3) . . ?
C9 N1 C12 114.5(3) . . ?
P2 C27 H27 105.4 . . ?
C28 C27 P2 119.12(19) . . ?
C28 C27 H27 105.4 . . ?
C28 C27 C32 108.7(2) . . ?
C32 C27 P2 111.56(18) . . ?
C32 C27 H27 105.4 . . ?
C4 C1 P1 109.4(2) . . ?
C4 C1 C2 108.5(3) . . ?
C4 C1 C3 109.5(3) . . ?
C2 C1 P1 104.3(2) . . ?
C3 C1 P1 115.2(2) . . ?
C3 C1 C2 109.7(3) . . ?
P2 C15 H15 104.9 . . ?
C20 C15 P2 111.9(2) . . ?
C20 C15 H15 104.9 . . ?
C16 C15 P2 118.2(2) . . ?
C16 C15 H15 104.9 . . ?
C16 C15 C20 110.6(2) . . ?
C8 C5 P1 105.6(2) . . ?
C7 C5 P1 110.4(2) . . ?
C7 C5 C8 109.1(3) . . ?
C7 C5 C6 108.6(3) . . ?
C6 C5 P1 114.3(2) . . ?
C6 C5 C8 108.8(3) . . ?
H26A C26 H26B 108.2 . . ?
C21 C26 H26A 109.7 . . ?
C21 C26 H26B 109.7 . . ?
C25 C26 H26A 109.7 . . ?
C25 C26 H26B 109.7 . . ?
C25 C26 C21 109.9(2) . . ?
O2 C33 P1 111.61(19) . . ?
O1 C33 P1 126.3(2) . . ?
O1 C33 O2 122.0(3) . . ?
P2 C21 H21 105.1 . . ?
C26 C21 P2 113.59(19) . . ?
C26 C21 H21 105.1 . . ?
C22 C21 P2 118.2(2) . . ?
C22 C21 C26 108.5(2) . . ?
C22 C21 H21 105.1 . . ?
C27 C28 H28A 109.6 . . ?
C27 C28 H28B 109.6 . . ?
H28A C28 H28B 108.1 . . ?
C29 C28 C27 110.2(3) . . ?
C29 C28 H28A 109.6 . . ?
C29 C28 H28B 109.6 . . ?
O2 B1 Pt1 117.7(2) . . ?
N1 B1 Pt1 130.2(2) . . ?
N1 B1 O2 111.6(2) . . ?
C27 C32 H32A 109.5 . . ?
C27 C32 H32B 109.5 . . ?
H32A C32 H32B 108.0 . . ?
C31 C32 C27 110.9(2) . . ?
C31 C32 H32A 109.5 . . ?
C31 C32 H32B 109.5 . . ?
N1 C9 H9 107.0 . . ?
N1 C9 C11 112.4(3) . . ?
N1 C9 C10 113.5(3) . . ?
C11 C9 H9 107.0 . . ?
C11 C9 C10 109.5(3) . . ?
C10 C9 H9 107.0 . . ?
C15 C20 H20A 109.3 . . ?
C15 C20 H20B 109.3 . . ?
H20A C20 H20B 107.9 . . ?
C19 C20 C15 111.8(3) . . ?
C19 C20 H20A 109.3 . . ?
C19 C20 H20B 109.3 . . ?
C21 C22 H22A 109.6 . . ?
C21 C22 H22B 109.6 . . ?
H22A C22 H22B 108.1 . . ?
C23 C22 C21 110.3(3) . . ?
C23 C22 H22A 109.6 . . ?
C23 C22 H22B 109.6 . . ?
C5 C8 H8A 109.5 . . ?
C5 C8 H8B 109.5 . . ?
C5 C8 H8C 109.5 . . ?
H8A C8 H8B 109.5 . . ?
H8A C8 H8C 109.5 . . ?
H8B C8 H8C 109.5 . . ?
C15 C16 H16A 109.6 . . ?
C15 C16 H16B 109.6 . . ?
H16A C16 H16B 108.1 . . ?
C17 C16 C15 110.2(3) . . ?
C17 C16 H16A 109.6 . . ?
C17 C16 H16B 109.6 . . ?
C1 C4 H4A 109.5 . . ?
C1 C4 H4B 109.5 . . ?
C1 C4 H4C 109.5 . . ?
H4A C4 H4B 109.5 . . ?
H4A C4 H4C 109.5 . . ?
H4B C4 H4C 109.5 . . ?
C26 C25 H25A 109.2 . . ?
C26 C25 H25B 109.2 . . ?
C26 C25 C24 112.0(3) . . ?
H25A C25 H25B 107.9 . . ?
C24 C25 H25A 109.2 . . ?
C24 C25 H25B 109.2 . . ?
C28 C29 H29A 109.3 . . ?
C28 C29 H29B 109.3 . . ?
H29A C29 H29B 108.0 . . ?
C30 C29 C28 111.4(3) . . ?
C30 C29 H29A 109.3 . . ?
C30 C29 H29B 109.3 . . ?
N1 C12 H12 106.2 . . ?
N1 C12 C13 114.5(3) . . ?
N1 C12 C14 111.4(3) . . ?
C13 C12 H12 106.2 . . ?
C13 C12 C14 111.7(3) . . ?
C14 C12 H12 106.2 . . ?
C32 C31 H31A 109.1 . . ?
C32 C31 H31B 109.1 . . ?
H31A C31 H31B 107.8 . . ?
C30 C31 C32 112.7(3) . . ?
C30 C31 H31A 109.1 . . ?
C30 C31 H31B 109.1 . . ?
C20 C19 H19A 109.2 . . ?
C20 C19 H19B 109.2 . . ?
H19A C19 H19B 107.9 . . ?
C18 C19 C20 112.0(3) . . ?
C18 C19 H19A 109.2 . . ?
C18 C19 H19B 109.2 . . ?
C12 C13 H13A 109.5 . . ?
C12 C13 H13B 109.5 . . ?
C12 C13 H13C 109.5 . . ?
H13A C13 H13B 109.5 . . ?
H13A C13 H13C 109.5 . . ?
H13B C13 H13C 109.5 . . ?
C9 C11 H11A 109.5 . . ?
C9 C11 H11B 109.5 . . ?
C9 C11 H11C 109.5 . . ?
H11A C11 H11B 109.5 . . ?
H11A C11 H11C 109.5 . . ?
H11B C11 H11C 109.5 . . ?
C22 C23 H23A 109.3 . . ?
C22 C23 H23B 109.3 . . ?
H23A C23 H23B 107.9 . . ?
C24 C23 C22 111.7(3) . . ?
C24 C23 H23A 109.3 . . ?
C24 C23 H23B 109.3 . . ?
C29 C30 H30A 109.5 . . ?
C29 C30 H30B 109.5 . . ?
C31 C30 C29 110.6(3) . . ?
C31 C30 H30A 109.5 . . ?
C31 C30 H30B 109.5 . . ?
H30A C30 H30B 108.1 . . ?
C5 C7 H7A 109.5 . . ?
C5 C7 H7B 109.5 . . ?
C5 C7 H7C 109.5 . . ?
H7A C7 H7B 109.5 . . ?
H7A C7 H7C 109.5 . . ?
H7B C7 H7C 109.5 . . ?
C12 C14 H14A 109.5 . . ?
C12 C14 H14B 109.5 . . ?
C12 C14 H14C 109.5 . . ?
H14A C14 H14B 109.5 . . ?
H14A C14 H14C 109.5 . . ?
H14B C14 H14C 109.5 . . ?
C5 C6 H6A 109.5 . . ?
C5 C6 H6B 109.5 . . ?
C5 C6 H6C 109.5 . . ?
H6A C6 H6B 109.5 . . ?
H6A C6 H6C 109.5 . . ?
H6B C6 H6C 109.5 . . ?
C9 C10 H10A 109.5 . . ?
C9 C10 H10B 109.5 . . ?
C9 C10 H10C 109.5 . . ?
H10A C10 H10B 109.5 . . ?
H10A C10 H10C 109.5 . . ?
H10B C10 H10C 109.5 . . ?
C25 C24 H24A 109.4 . . ?
C25 C24 H24B 109.4 . . ?
C23 C24 C25 111.3(3) . . ?
C23 C24 H24A 109.4 . . ?
C23 C24 H24B 109.4 . . ?
H24A C24 H24B 108.0 . . ?
C19 C18 H18A 109.6 . . ?
C19 C18 H18B 109.6 . . ?
C19 C18 C17 110.5(3) . . ?
H18A C18 H18B 108.1 . . ?
C17 C18 H18A 109.6 . . ?
C17 C18 H18B 109.6 . . ?
C16 C17 C18 111.2(3) . . ?
C16 C17 H17A 109.4 . . ?
C16 C17 H17B 109.4 . . ?
C18 C17 H17A 109.4 . . ?
C18 C17 H17B 109.4 . . ?
H17A C17 H17B 108.0 . . ?
C1 C2 H2A 109.5 . . ?
C1 C2 H2B 109.5 . . ?
C1 C2 H2C 109.5 . . ?
H2A C2 H2B 109.5 . . ?
H2A C2 H2C 109.5 . . ?
H2B C2 H2C 109.5 . . ?
C1 C3 H3A 109.5 . . ?
C1 C3 H3B 109.5 . . ?
C1 C3 H3C 109.5 . . ?
H3A C3 H3B 109.5 . . ?
H3A C3 H3C 109.5 . . ?
H3B C3 H3C 109.5 . . ?
C35 C36 D36 120.5 . . ?
C35 C36 C37 118.9(6) . . ?
C37 C36 D36 120.5 . . ?
C39 C38 D38 120.1 . . ?
C39 C38 C37 119.9(5) . . ?
C37 C38 D38 120.1 . . ?
C38 C39 D39 119.3 . . ?
C34 C39 C38 121.4(7) . . ?
C34 C39 D39 119.3 . . ?
C36 C35 D35 119.5 . . ?
C36 C35 C34 121.1(5) . . ?
C34 C35 D35 119.5 . . ?
C39 C34 C35 119.2(7) . . ?
C39 C34 D34 120.4 . . ?
C35 C34 D34 120.4 . . ?
C36 C37 C38 119.5(6) . . ?
C36 C37 D37 120.3 . . ?
C38 C37 D37 120.3 . . ?

loop_
_geom_bond_atom_site_label_1
_geom_bond_atom_site_label_2
_geom_bond_distance
_geom_bond_site_symmetry_2
_geom_bond_publ_flag
Pt1 Br1 2.6182(3) . ?
Pt1 P1 2.2840(7) . ?
Pt1 P2 2.3422(7) . ?
Pt1 B1 2.054(3) . ?
P1 C1 1.872(3) . ?
P1 C5 1.880(3) . ?
P1 C33 1.887(3) . ?
P2 C27 1.871(3) . ?
P2 C15 1.858(3) . ?
P2 C21 1.866(3) . ?
O2 C33 1.327(3) . ?
O2 B1 1.452(4) . ?
O1 C33 1.203(3) . ?
N1 B1 1.408(4) . ?
N1 C9 1.469(4) . ?
N1 C12 1.496(4) . ?
C27 H27 0.9900 . ?
C27 C28 1.535(4) . ?
C27 C32 1.538(4) . ?
C1 C4 1.527(5) . ?
C1 C2 1.529(5) . ?
C1 C3 1.528(4) . ?
C15 H15 0.9900 . ?
C15 C20 1.536(4) . ?
C15 C16 1.534(4) . ?
C5 C8 1.533(5) . ?
C5 C7 1.531(4) . ?
C5 C6 1.532(4) . ?
C26 H26A 0.9800 . ?
C26 H26B 0.9800 . ?
C26 C21 1.539(4) . ?
C26 C25 1.522(4) . ?
C21 H21 0.9900 . ?
C21 C22 1.538(4) . ?
C28 H28A 0.9800 . ?
C28 H28B 0.9800 . ?
C28 C29 1.529(4) . ?
C32 H32A 0.9800 . ?
C32 H32B 0.9800 . ?
C32 C31 1.533(4) . ?
C9 H9 0.9900 . ?
C9 C11 1.524(5) . ?
C9 C10 1.530(5) . ?
C20 H20A 0.9800 . ?
C20 H20B 0.9800 . ?
C20 C19 1.523(4) . ?
C22 H22A 0.9800 . ?
C22 H22B 0.9800 . ?
C22 C23 1.530(4) . ?
C8 H8A 0.9700 . ?
C8 H8B 0.9700 . ?
C8 H8C 0.9700 . ?
C16 H16A 0.9800 . ?
C16 H16B 0.9800 . ?
C16 C17 1.520(5) . ?
C4 H4A 0.9700 . ?
C4 H4B 0.9700 . ?
C4 H4C 0.9700 . ?
C25 H25A 0.9800 . ?
C25 H25B 0.9800 . ?
C25 C24 1.530(5) . ?
C29 H29A 0.9800 . ?
C29 H29B 0.9800 . ?
C29 C30 1.527(5) . ?
C12 H12 0.9900 . ?
C12 C13 1.522(5) . ?
C12 C14 1.532(5) . ?
C31 H31A 0.9800 . ?
C31 H31B 0.9800 . ?
C31 C30 1.521(5) . ?
C19 H19A 0.9800 . ?
C19 H19B 0.9800 . ?
C19 C18 1.511(5) . ?
C13 H13A 0.9700 . ?
C13 H13B 0.9700 . ?
C13 H13C 0.9700 . ?
C11 H11A 0.9700 . ?
C11 H11B 0.9700 . ?
C11 H11C 0.9700 . ?
C23 H23A 0.9800 . ?
C23 H23B 0.9800 . ?
C23 C24 1.522(5) . ?
C30 H30A 0.9800 . ?
C30 H30B 0.9800 . ?
C7 H7A 0.9700 . ?
C7 H7B 0.9700 . ?
C7 H7C 0.9700 . ?
C14 H14A 0.9700 . ?
C14 H14B 0.9700 . ?
C14 H14C 0.9700 . ?
C6 H6A 0.9700 . ?
C6 H6B 0.9700 . ?
C6 H6C 0.9700 . ?
C10 H10A 0.9700 . ?
C10 H10B 0.9700 . ?
C10 H10C 0.9700 . ?
C24 H24A 0.9800 . ?
C24 H24B 0.9800 . ?
C18 H18A 0.9800 . ?
C18 H18B 0.9800 . ?
C18 C17 1.532(5) . ?
C17 H17A 0.9800 . ?
C17 H17B 0.9800 . ?
C2 H2A 0.9700 . ?
C2 H2B 0.9700 . ?
C2 H2C 0.9700 . ?
C3 H3A 0.9700 . ?
C3 H3B 0.9700 . ?
C3 H3C 0.9700 . ?
C36 D36 0.9400 . ?
C36 C35 1.363(9) . ?
C36 C37 1.371(7) . ?
C38 D38 0.9400 . ?
C38 C39 1.353(10) . ?
C38 C37 1.373(9) . ?
C39 D39 0.9400 . ?
C39 C34 1.334(9) . ?
C35 D35 0.9400 . ?
C35 C34 1.368(9) . ?
C34 D34 0.9400 . ?
C37 D37 0.9400 . ?

loop_
_geom_torsion_atom_site_label_1
_geom_torsion_atom_site_label_2
_geom_torsion_atom_site_label_3
_geom_torsion_atom_site_label_4
_geom_torsion
_geom_torsion_site_symmetry_1
_geom_torsion_site_symmetry_2
_geom_torsion_site_symmetry_3
_geom_torsion_site_symmetry_4
_geom_torsion_publ_flag
Pt1 P1 C1 C4 72.6(3) . . . . ?
Pt1 P1 C1 C2 -43.3(3) . . . . ?
Pt1 P1 C1 C3 -163.6(3) . . . . ?
Pt1 P1 C5 C8 49.7(2) . . . . ?
Pt1 P1 C5 C7 -68.0(3) . . . . ?
Pt1 P1 C5 C6 169.2(2) . . . . ?
Pt1 P1 C33 O2 4.7(2) . . . . ?
Pt1 P1 C33 O1 -174.0(3) . . . . ?
Pt1 P2 C27 C28 -158.0(2) . . . . ?
Pt1 P2 C27 C32 -30.0(2) . . . . ?
Pt1 P2 C15 C20 68.7(2) . . . . ?
Pt1 P2 C15 C16 -161.0(2) . . . . ?
Pt1 P2 C21 C26 -36.2(2) . . . . ?
Pt1 P2 C21 C22 -164.99(19) . . . . ?
P2 C27 C28 C29 -170.9(2) . . . . ?
P2 C27 C32 C31 169.0(2) . . . . ?
P2 C15 C20 C19 -171.7(2) . . . . ?
P2 C15 C16 C17 173.0(2) . . . . ?
P2 C21 C22 C23 -168.6(2) . . . . ?
C27 P2 C15 C20 -167.8(2) . . . . ?
C27 P2 C15 C16 -37.5(3) . . . . ?
C27 P2 C21 C26 -160.9(2) . . . . ?
C27 P2 C21 C22 70.3(2) . . . . ?
C27 C28 C29 C30 -59.2(4) . . . . ?
C27 C32 C31 C30 55.1(4) . . . . ?
C1 P1 C5 C8 -168.6(2) . . . . ?
C1 P1 C5 C7 73.7(3) . . . . ?
C1 P1 C5 C6 -49.1(3) . . . . ?
C1 P1 C33 O2 -119.9(2) . . . . ?
C1 P1 C33 O1 61.4(3) . . . . ?
C15 P2 C27 C28 80.5(3) . . . . ?
C15 P2 C27 C32 -151.5(2) . . . . ?
C15 P2 C21 C26 86.3(2) . . . . ?
C15 P2 C21 C22 -42.5(3) . . . . ?
C15 C20 C19 C18 -54.1(4) . . . . ?
C15 C16 C17 C18 58.1(4) . . . . ?
C5 P1 C1 C4 -67.0(3) . . . . ?
C5 P1 C1 C2 177.2(3) . . . . ?
C5 P1 C1 C3 56.9(3) . . . . ?
C5 P1 C33 O2 121.5(2) . . . . ?
C5 P1 C33 O1 -57.2(3) . . . . ?
C26 C21 C22 C23 60.2(3) . . . . ?
C26 C25 C24 C23 -53.3(4) . . . . ?
C33 P1 C1 C4 -174.7(3) . . . . ?
C33 P1 C1 C2 69.5(3) . . . . ?
C33 P1 C1 C3 -50.8(3) . . . . ?
C33 P1 C5 C8 -57.7(2) . . . . ?
C33 P1 C5 C7 -175.4(3) . . . . ?
C33 P1 C5 C6 61.8(3) . . . . ?
C33 O2 B1 Pt1 -42.2(3) . . . . ?
C33 O2 B1 N1 130.4(3) . . . . ?
C21 P2 C27 C28 -35.5(3) . . . . ?
C21 P2 C27 C32 92.5(2) . . . . ?
C21 P2 C15 C20 -53.5(2) . . . . ?
C21 P2 C15 C16 76.8(3) . . . . ?
C21 C26 C25 C24 57.5(4) . . . . ?
C21 C22 C23 C24 -57.1(4) . . . . ?
C28 C27 C32 C31 -57.6(3) . . . . ?
C28 C29 C30 C31 54.7(4) . . . . ?
B1 O2 C33 P1 20.5(3) . . . . ?
B1 O2 C33 O1 -160.8(3) . . . . ?
B1 N1 C9 C11 105.0(3) . . . . ?
B1 N1 C9 C10 -130.0(3) . . . . ?
B1 N1 C12 C13 -61.8(4) . . . . ?
B1 N1 C12 C14 66.1(4) . . . . ?
C32 C27 C28 C29 59.8(3) . . . . ?
C32 C31 C30 C29 -52.8(4) . . . . ?
C9 N1 B1 Pt1 4.6(4) . . . . ?
C9 N1 B1 O2 -166.9(3) . . . . ?
C9 N1 C12 C13 111.4(3) . . . . ?
C9 N1 C12 C14 -120.6(3) . . . . ?
C20 C15 C16 C17 -56.1(4) . . . . ?
C20 C19 C18 C17 55.0(5) . . . . ?
C22 C23 C24 C25 52.8(4) . . . . ?
C16 C15 C20 C19 54.2(4) . . . . ?
C25 C26 C21 P2 166.1(2) . . . . ?
C25 C26 C21 C22 -60.3(3) . . . . ?
C12 N1 B1 Pt1 177.4(2) . . . . ?
C12 N1 B1 O2 5.9(4) . . . . ?
C12 N1 C9 C11 -68.4(4) . . . . ?
C12 N1 C9 C10 56.6(4) . . . . ?
C19 C18 C17 C16 -57.4(5) . . . . ?
C36 C35 C34 C39 0.1(9) . . . . ?
C38 C39 C34 C35 1.7(9) . . . . ?
C39 C38 C37 C36 1.9(9) . . . . ?
C35 C36 C37 C38 -0.2(8) . . . . ?
C37 C36 C35 C34 -0.8(8) . . . . ?
C37 C38 C39 C34 -2.7(9) . . . . ?
